data_7043168
loop_
_publ_author_name
'Gebhard, Maximilian'
'Hellwig, Malte'
'Kroll, Alexander'
'Rogalla, Detlef'
'Winter, Manuela'
'Mallick, Bert'
'Ludwig, Arne'
'Wiesing, Martin'
'Wieck, Andreas D.'
'Grundmeier, Guido'
'Devi, Anjana'

_publ_section_title
;
 New amidinate complexes of indium(III): Promising CVD precursors for
 transparent and conductive In2O3 thin films
;
_journal_name_full 'Dalton Trans.'
_journal_paper_doi 10.1039/C7DT01280B
_journal_year 2017
_chemical_formula_moiety 'C17 H37 In N4'
_chemical_formula_sum 'C17 H37 In N4'
_chemical_formula_weight 412.32
_chemical_name_systematic
;
 ?
;
_space_group_crystal_system monoclinic
_space_group_IT_number 15
_space_group_name_Hall '-C 2yc'
_space_group_name_H-M_alt 'C 1 2/c 1'
_symmetry_space_group_name_Hall '-C 2yc'
_symmetry_space_group_name_H-M 'C 1 2/c 1'
_atom_sites_solution_hydrogens geom
_atom_sites_solution_primary direct
_audit_creation_date 2016-03-18
_audit_creation_method
;
Olex2 1.2
(compiled 2016.02.19 svn.r3266 for OlexSys, GUI svn.r5155)
;
_audit_update_record
;
2017-03-07 deposited with the CCDC.
2017-05-31 downloaded from the CCDC.
;
_cell_angle_alpha 90
_cell_angle_beta 106.885(7)
_cell_angle_gamma 90
_cell_formula_units_Z 4
_cell_length_a 11.7664(8)
_cell_length_b 12.9424(6)
_cell_length_c 14.2147(10)
_cell_measurement_reflns_used 5166
_cell_measurement_temperature 113.3(6)
_cell_measurement_theta_max 75.9650
_cell_measurement_theta_min 3.2090
_cell_volume 2071.4(2)
_computing_cell_refinement
;
CrysAlisPro, Agilent Technologies,
Version 1.171.37.35 (release 13-08-2014 CrysAlis171 .NET)
(compiled Aug 13 2014,18:06:01)
;
_computing_data_collection
;
CrysAlisPro, Agilent Technologies,
Version 1.171.37.35 (release 13-08-2014 CrysAlis171 .NET)
(compiled Aug 13 2014,18:06:01)
;
_computing_data_reduction
;
CrysAlisPro, Agilent Technologies,
Version 1.171.37.35 (release 13-08-2014 CrysAlis171 .NET)
(compiled Aug 13 2014,18:06:01)
;
_computing_molecular_graphics 'Olex2 (Dolomanov et al., 2009)'
_computing_publication_material 'Olex2 (Dolomanov et al., 2009)'
_computing_structure_refinement 'ShelXL (Sheldrick, 2015)'
_computing_structure_solution 'ShelXS (Sheldrick, 2008)'
_diffrn_ambient_environment N~2~
_diffrn_ambient_temperature 113.3(6)
_diffrn_detector 'CCD plate'
_diffrn_detector_area_resol_mean 10.4372
_diffrn_detector_type Atlas
_diffrn_measured_fraction_theta_full 1.000
_diffrn_measured_fraction_theta_max 0.973
_diffrn_measurement_details
;
#__ type_ start__ end____ width___ exp.time_
  1 omega -124.00  -79.00   1.0000    7.5000
omega____ theta____ kappa____ phi______ frames
    -      -41.2302  -99.0000   60.0000 45

#__ type_ start__ end____ width___ exp.time_
  2 omega    2.00   99.00   1.0000    7.5000
omega____ theta____ kappa____ phi______ frames
    -       41.2302 -125.0000  -60.0000 97

#__ type_ start__ end____ width___ exp.time_
  3 omega   12.00  115.00   1.0000    7.5000
omega____ theta____ kappa____ phi______ frames
    -       41.2302   57.0000   60.0000 103

#__ type_ start__ end____ width___ exp.time_
  4 omega   35.00  116.00   1.0000   30.0000
omega____ theta____ kappa____ phi______ frames
    -      113.0000 -111.0000   60.0000 81

#__ type_ start__ end____ width___ exp.time_
  5 omega   35.00   69.00   1.0000   30.0000
omega____ theta____ kappa____ phi______ frames
    -      113.0000  -30.0000  150.0000 34

#__ type_ start__ end____ width___ exp.time_
  6 omega   35.00  116.00   1.0000   30.0000
omega____ theta____ kappa____ phi______ frames
    -      113.0000 -111.0000 -150.0000 81

#__ type_ start__ end____ width___ exp.time_
  7 omega   35.00   69.00   1.0000   30.0000
omega____ theta____ kappa____ phi______ frames
    -      113.0000  -30.0000 -150.0000 34

#__ type_ start__ end____ width___ exp.time_
  8 omega   83.00  158.00   1.0000   30.0000
omega____ theta____ kappa____ phi______ frames
    -      113.0000   61.0000  -30.0000 75

#__ type_ start__ end____ width___ exp.time_
  9 omega   85.00  158.00   1.0000   30.0000
omega____ theta____ kappa____ phi______ frames
    -      113.0000   45.0000 -120.0000 73

#__ type_ start__ end____ width___ exp.time_
 10 omega   39.00  143.00   1.0000   30.0000
omega____ theta____ kappa____ phi______ frames
    -      113.0000  -61.0000 -180.0000 104

#__ type_ start__ end____ width___ exp.time_
 11 omega -120.00   -8.00   1.0000    7.5000
omega____ theta____ kappa____ phi______ frames
    -      -41.2302  -77.0000 -150.0000 112

#__ type_ start__ end____ width___ exp.time_
 12 omega  -68.00   35.00   1.0000    7.5000
omega____ theta____ kappa____ phi______ frames
    -      -41.2302   38.0000  150.0000 103

#__ type_ start__ end____ width___ exp.time_
 13 omega   12.00  115.00   1.0000    7.5000
omega____ theta____ kappa____ phi______ frames
    -       41.2302   57.0000  150.0000 103

#__ type_ start__ end____ width___ exp.time_
 14 omega   82.00  158.00   1.0000   30.0000
omega____ theta____ kappa____ phi______ frames
    -      113.0000   30.0000   60.0000 76

#__ type_ start__ end____ width___ exp.time_
 15 omega   35.00   69.00   1.0000   30.0000
omega____ theta____ kappa____ phi______ frames
    -      113.0000  -30.0000   60.0000 34

#__ type_ start__ end____ width___ exp.time_
 16 omega   38.00   77.00   1.0000   30.0000
omega____ theta____ kappa____ phi______ frames
    -      113.0000  -45.0000   30.0000 39

#__ type_ start__ end____ width___ exp.time_
 17 omega   79.00  158.00   1.0000   30.0000
omega____ theta____ kappa____ phi______ frames
    -      113.0000   77.0000 -180.0000 79

#__ type_ start__ end____ width___ exp.time_
 18 omega   85.00  158.00   1.0000   30.0000
omega____ theta____ kappa____ phi______ frames
    -      113.0000   45.0000  120.0000 73

#__ type_ start__ end____ width___ exp.time_
 19 omega   83.00  158.00   1.0000   30.0000
omega____ theta____ kappa____ phi______ frames
    -      113.0000   61.0000  150.0000 75

#__ type_ start__ end____ width___ exp.time_
 20 omega   12.00   83.00   1.0000    7.5000
omega____ theta____ kappa____ phi______ frames
    -       41.2302   57.0000  -30.0000 71
;
_diffrn_measurement_device 'four-circle diffractometer'
_diffrn_measurement_device_type 'SuperNova, Single source at offset, Atlas'
_diffrn_measurement_method '\w scans'
_diffrn_orient_matrix_UB_11 -0.0591293000
_diffrn_orient_matrix_UB_12 0.0072665000
_diffrn_orient_matrix_UB_13 0.0833114000
_diffrn_orient_matrix_UB_21 -0.0003631000
_diffrn_orient_matrix_UB_22 -0.1187243000
_diffrn_orient_matrix_UB_23 0.0065093000
_diffrn_orient_matrix_UB_31 0.1233766000
_diffrn_orient_matrix_UB_32 0.0030432000
_diffrn_orient_matrix_UB_33 0.0765972000
_diffrn_radiation_monochromator mirror
_diffrn_radiation_probe x-ray
_diffrn_radiation_type CuK\a
_diffrn_radiation_wavelength 1.54184
_diffrn_reflns_av_R_equivalents 0.0347
_diffrn_reflns_av_unetI/netI 0.0231
_diffrn_reflns_Laue_measured_fraction_full 1.000
_diffrn_reflns_Laue_measured_fraction_max 0.973
_diffrn_reflns_limit_h_max 14
_diffrn_reflns_limit_h_min -14
_diffrn_reflns_limit_k_max 15
_diffrn_reflns_limit_k_min -15
_diffrn_reflns_limit_l_max 17
_diffrn_reflns_limit_l_min -17
_diffrn_reflns_number 8089
_diffrn_reflns_point_group_measured_fraction_full 1.000
_diffrn_reflns_point_group_measured_fraction_max 0.973
_diffrn_reflns_theta_full 67.684
_diffrn_reflns_theta_max 76.830
_diffrn_reflns_theta_min 5.207
_diffrn_source 'sealed X-ray tube'
_diffrn_source_type 'SuperNova (Cu) X-ray Source'
_exptl_absorpt_coefficient_mu 9.123
_exptl_absorpt_correction_T_max 0.418
_exptl_absorpt_correction_T_min 0.114
_exptl_absorpt_correction_type gaussian
_exptl_absorpt_process_details
;
CrysAlisPro, Agilent Technologies,
Version 1.171.37.35 (release 13-08-2014 CrysAlis171 .NET)
(compiled Aug 13 2014,18:06:01)
Numerical absorption correction based on gaussian integration over
            a multifaceted crystal model
Empirical absorption correction using spherical harmonics,
 implemented in SCALE3 ABSPACK scaling algorithm.
;
_exptl_crystal_colour colourless
_exptl_crystal_colour_primary colourless
_exptl_crystal_density_diffrn 1.322
_exptl_crystal_density_method 'not measured'
_exptl_crystal_description prism
_exptl_crystal_F_000 864
_exptl_crystal_size_max 0.4731
_exptl_crystal_size_mid 0.2283
_exptl_crystal_size_min 0.1752
_refine_diff_density_max 0.448
_refine_diff_density_min -0.748
_refine_diff_density_rms 0.082
_refine_ls_extinction_method none
_refine_ls_goodness_of_fit_ref 1.125
_refine_ls_hydrogen_treatment constr
_refine_ls_matrix_type full
_refine_ls_number_parameters 107
_refine_ls_number_reflns 2126
_refine_ls_number_restraints 0
_refine_ls_restrained_S_all 1.125
_refine_ls_R_factor_all 0.0259
_refine_ls_R_factor_gt 0.0245
_refine_ls_shift/su_max 0.000
_refine_ls_shift/su_mean 0.000
_refine_ls_structure_factor_coef Fsqd
_refine_ls_weighting_details 'w=1/[\s^2^(Fo^2^)+(0.0312P)^2^+5.4298P] where P=(Fo^2^+2Fc^2^)/3'
_refine_ls_weighting_scheme calc
_refine_ls_wR_factor_gt 0.0668
_refine_ls_wR_factor_ref 0.0681
_reflns_Friedel_coverage 0.000
_reflns_number_gt 2039
_reflns_number_total 2126
_reflns_threshold_expression 'I > 2\s(I)'
_cod_data_source_file c7dt01280b2.cif
_cod_data_source_block 494ff
_cod_original_cell_volume 2071.3(2)
_cod_database_code 7043168
_shelxl_version_number 2013-4
_chemical_oxdiff_formula 'In1 N4 C17 H37'
_shelx_space_group_comment
;
The symmetry employed for this shelxl refinement is uniquely defined
by the following loop, which should always be used as a source of
symmetry information in preference to the above space-group names.
They are only intended as comments.
;
_reflns_odcompleteness_completeness 100.00
_reflns_odcompleteness_iscentric 1
_reflns_odcompleteness_theta 66.97
_olex2_refinement_description
;
1. Fixed Uiso
 At 1.2 times of:
  All C(H) groups
 At 1.5 times of:
  All C(H,H,H) groups
2. Others
 Fixed Sof: H9A(0.5) H9B(0.5) H9C(0.5)
3.a Ternary CH refined with riding coordinates:
 C1(H1), C6(H6)
3.b Idealised Me refined as rotating group:
 C2(H2A,H2B,H2C), C3(H3A,H3B,H3C), C5(H5A,H5B,H5C), C7(H7A,H7B,H7C), C8(H8A,
 H8B,H8C), C9(H9A,H9B,H9C)
;
_olex2_submission_special_instructions 'No special instructions were received'

loop_
_space_group_symop_operation_xyz
'x, y, z'
'-x, y, -z+1/2'
'x+1/2, y+1/2, z'
'-x+1/2, y+1/2, -z+1/2'
'-x, -y, -z'
'x, -y, z-1/2'
'-x+1/2, -y+1/2, -z'
'x+1/2, -y+1/2, z-1/2'

loop_
_atom_site_label
_atom_site_type_symbol
_atom_site_fract_x
_atom_site_fract_y
_atom_site_fract_z
_atom_site_U_iso_or_equiv
_atom_site_adp_type
_atom_site_occupancy
_atom_site_site_symmetry_order
_atom_site_calc_flag
_atom_site_refinement_flags_posn
_atom_site_refinement_flags_adp
_atom_site_refinement_flags_occupancy
_atom_site_disorder_assembly
_atom_site_disorder_group
C1 C 0.7367(2) 0.3942(2) 0.2968(2) 0.0234(5) Uani 1 1 d . . . . .
H1 H 0.8000 0.4159 0.3573 0.028 Uiso 1 1 calc R . . . .
C2 C 0.6745(3) 0.4909(2) 0.2448(3) 0.0345(7) Uani 1 1 d . . . . .
H2A H 0.6115 0.4707 0.1858 0.052 Uiso 1 1 calc GR . . . .
H2B H 0.7323 0.5346 0.2259 0.052 Uiso 1 1 calc GR . . . .
H2C H 0.6399 0.5293 0.2891 0.052 Uiso 1 1 calc GR . . . .
C3 C 0.7941(3) 0.3322(2) 0.2317(2) 0.0293(6) Uani 1 1 d . . . . .
H3A H 0.8345 0.2718 0.2680 0.044 Uiso 1 1 calc GR . . . .
H3B H 0.8518 0.3756 0.2124 0.044 Uiso 1 1 calc GR . . . .
H3C H 0.7327 0.3092 0.1727 0.044 Uiso 1 1 calc GR . . . .
C4 C 0.6297(2) 0.3333(2) 0.4124(2) 0.0227(5) Uani 1 1 d . . . . .
C5 C 0.7089(3) 0.3902(2) 0.4986(2) 0.0281(6) Uani 1 1 d . . . . .
H5A H 0.7908 0.3662 0.5106 0.042 Uiso 1 1 calc GR . . . .
H5B H 0.6827 0.3771 0.5569 0.042 Uiso 1 1 calc GR . . . .
H5C H 0.7048 0.4644 0.4845 0.042 Uiso 1 1 calc GR . . . .
C6 C 0.5069(3) 0.2561(2) 0.5059(2) 0.0291(6) Uani 1 1 d . . . . .
H6 H 0.5839 0.2461 0.5582 0.035 Uiso 1 1 calc R . . . .
C7 C 0.4369(3) 0.3408(3) 0.5394(2) 0.0338(7) Uani 1 1 d . . . . .
H7A H 0.4813 0.4059 0.5470 0.051 Uiso 1 1 calc GR . . . .
H7B H 0.4250 0.3213 0.6025 0.051 Uiso 1 1 calc GR . . . .
H7C H 0.3596 0.3496 0.4902 0.051 Uiso 1 1 calc GR . . . .
C8 C 0.4388(3) 0.1543(2) 0.4919(3) 0.0373(7) Uani 1 1 d . . . . .
H8A H 0.3637 0.1622 0.4396 0.056 Uiso 1 1 calc GR . . . .
H8B H 0.4222 0.1353 0.5533 0.056 Uiso 1 1 calc GR . . . .
H8C H 0.4865 0.1001 0.4736 0.056 Uiso 1 1 calc GR . . . .
C9 C 0.5000 0.0685(3) 0.2500 0.0408(12) Uani 1 2 d S T P . .
H9A H 0.5665 0.0432 0.2279 0.061 Uiso 0.5 1 calc GR . . A -1
H9B H 0.4251 0.0432 0.2054 0.061 Uiso 0.5 1 calc GR . . A -1
H9C H 0.5084 0.0432 0.3167 0.061 Uiso 0.5 1 calc GR . . A -1
In1 In 0.5000 0.23434(2) 0.2500 0.02034(9) Uani 1 2 d S T P . .
N1 N 0.6522(2) 0.32826(17) 0.32590(17) 0.0222(4) Uani 1 1 d . . . . .
N2 N 0.5327(2) 0.28239(18) 0.41396(17) 0.0233(5) Uani 1 1 d . . . . .

loop_
_atom_site_aniso_label
_atom_site_aniso_U_11
_atom_site_aniso_U_22
_atom_site_aniso_U_33
_atom_site_aniso_U_23
_atom_site_aniso_U_13
_atom_site_aniso_U_12
C1 0.0186(12) 0.0276(13) 0.0216(13) 0.0009(10) 0.0019(10) -0.0022(10)
C2 0.0309(16) 0.0306(15) 0.0410(19) 0.0094(13) 0.0088(14) 0.0004(12)
C3 0.0254(14) 0.0350(15) 0.0283(15) -0.0020(11) 0.0092(12) -0.0042(11)
C4 0.0207(13) 0.0228(12) 0.0231(13) 0.0024(10) 0.0041(11) 0.0059(10)
C5 0.0256(14) 0.0330(14) 0.0242(14) -0.0028(11) 0.0048(11) 0.0038(11)
C6 0.0283(14) 0.0358(15) 0.0250(14) 0.0083(11) 0.0108(12) 0.0088(12)
C7 0.0327(16) 0.0438(17) 0.0271(15) -0.0004(13) 0.0121(13) 0.0070(13)
C8 0.0424(18) 0.0361(16) 0.0392(18) 0.0108(13) 0.0213(15) 0.0043(13)
C9 0.032(2) 0.0204(19) 0.074(4) 0.000 0.021(2) 0.000
In1 0.01826(14) 0.02037(14) 0.02154(14) 0.000 0.00442(9) 0.000
N1 0.0211(11) 0.0256(11) 0.0177(11) -0.0015(8) 0.0022(9) -0.0036(8)
N2 0.0199(11) 0.0289(11) 0.0202(11) 0.0013(9) 0.0045(9) 0.0027(9)

loop_
_atom_type_symbol
_atom_type_description
_atom_type_scat_dispersion_real
_atom_type_scat_dispersion_imag
_atom_type_scat_source
C C 0.0181 0.0091 'International Tables Vol C Tables 4.2.6.8 and 6.1.1.4'
H H 0.0000 0.0000 'International Tables Vol C Tables 4.2.6.8 and 6.1.1.4'
N N 0.0311 0.0180 'International Tables Vol C Tables 4.2.6.8 and 6.1.1.4'
In In 0.0822 5.0449 'International Tables Vol C Tables 4.2.6.8 and 6.1.1.4'

loop_
_exptl_crystal_face_index_h
_exptl_crystal_face_index_k
_exptl_crystal_face_index_l
_exptl_crystal_face_perp_dist
_exptl_oxdiff_crystal_face_indexfrac_h
_exptl_oxdiff_crystal_face_indexfrac_k
_exptl_oxdiff_crystal_face_indexfrac_l
_exptl_oxdiff_crystal_face_x
_exptl_oxdiff_crystal_face_y
_exptl_oxdiff_crystal_face_z
-5 -2 -5 0.1399 -5.0000 -2.0000 -5.0001 -0.1354 0.2067 -1.0060
-3 7 4 0.1195 -3.0000 7.0000 4.0000 0.5615 -0.8039 -0.0424
5 2 5 0.2514 5.0000 2.0000 5.0001 0.1354 -0.2067 1.0060
3 -7 -4 0.1057 3.0000 -7.0000 -4.0000 -0.5615 0.8039 0.0424
-6 -5 4 0.0555 -6.0000 -5.0001 3.9999 0.6517 0.6218 -0.4491
2 -8 -2 0.0964 2.0000 -8.0000 -2.0001 -0.3430 0.9361 0.0692
-2 8 2 0.1196 -2.0000 8.0000 2.0001 0.3430 -0.9361 -0.0692
6 -4 -5 0.1409 6.0000 -4.0000 -5.0000 -0.8004 0.4402 0.3451
-6 4 5 0.1354 -6.0000 4.0000 5.0000 0.8004 -0.4402 -0.3451
6 -3 -7 0.0898 6.0000 -2.9999 -7.0000 -0.9598 0.3084 0.1950
-5 3 8 0.1104 -5.0000 2.9999 8.0000 0.9839 -0.3023 0.0050
1 8 0 0.0770 1.0000 8.0000 0.0001 -0.0010 -0.9502 0.1477
-6 -5 0 0.1087 -6.0000 -5.0001 -0.0001 0.3184 0.5958 -0.7555
0 -8 1 0.0734 -0.0000 -8.0000 0.9999 0.0252 0.9563 0.0522

loop_
_geom_angle_atom_site_label_1
_geom_angle_atom_site_label_2
_geom_angle_atom_site_label_3
_geom_angle
_geom_angle_site_symmetry_1
_geom_angle_site_symmetry_3
C2 C1 H1 108.6 . .
C3 C1 H1 108.6 . .
C3 C1 C2 111.8(2) . .
N1 C1 H1 108.6 . .
N1 C1 C2 110.3(2) . .
N1 C1 C3 108.8(2) . .
C1 C2 H2A 109.5 . .
C1 C2 H2B 109.5 . .
C1 C2 H2C 109.5 . .
H2A C2 H2B 109.5 . .
H2A C2 H2C 109.5 . .
H2B C2 H2C 109.5 . .
C1 C3 H3A 109.5 . .
C1 C3 H3B 109.5 . .
C1 C3 H3C 109.5 . .
H3A C3 H3B 109.5 . .
H3A C3 H3C 109.5 . .
H3B C3 H3C 109.5 . .
C5 C4 In1 175.52(19) . .
N1 C4 C5 122.4(2) . .
N1 C4 In1 53.17(14) . .
N2 C4 C5 124.4(2) . .
N2 C4 In1 60.06(14) . .
N2 C4 N1 113.2(2) . .
C4 C5 H5A 109.5 . .
C4 C5 H5B 109.5 . .
C4 C5 H5C 109.5 . .
H5A C5 H5B 109.5 . .
H5A C5 H5C 109.5 . .
H5B C5 H5C 109.5 . .
C7 C6 H6 108.4 . .
C8 C6 H6 108.4 . .
C8 C6 C7 110.5(3) . .
N2 C6 H6 108.4 . .
N2 C6 C7 112.4(2) . .
N2 C6 C8 108.7(3) . .
C6 C7 H7A 109.5 . .
C6 C7 H7B 109.5 . .
C6 C7 H7C 109.5 . .
H7A C7 H7B 109.5 . .
H7A C7 H7C 109.5 . .
H7B C7 H7C 109.5 . .
C6 C8 H8A 109.5 . .
C6 C8 H8B 109.5 . .
C6 C8 H8C 109.5 . .
H8A C8 H8B 109.5 . .
H8A C8 H8C 109.5 . .
H8B C8 H8C 109.5 . .
H9A C9 H9B 109.5 . .
H9A C9 H9C 109.5 . .
H9B C9 H9C 109.5 . .
In1 C9 H9A 109.5 . .
In1 C9 H9B 109.5 . .
In1 C9 H9C 109.5 . .
C4 In1 C4 123.21(11) 2_655 .
C9 In1 C4 118.40(5) . 2_655
C9 In1 C4 118.40(5) . .
C9 In1 N1 124.00(6) . 2_655
C9 In1 N1 124.00(6) . .
C9 In1 N2 105.46(6) . .
C9 In1 N2 105.45(6) . 2_655
N1 In1 C4 109.85(8) . 2_655
N1 In1 C4 29.38(8) 2_655 2_655
N1 In1 C4 109.85(8) 2_655 .
N1 In1 C4 29.38(8) . .
N1 In1 N1 112.01(12) . 2_655
N1 In1 N2 58.82(8) 2_655 2_655
N1 In1 N2 102.69(8) 2_655 .
N1 In1 N2 102.69(8) . 2_655
N1 In1 N2 58.82(8) . .
N2 In1 C4 128.12(8) . 2_655
N2 In1 C4 29.44(8) . .
N2 In1 C4 29.44(8) 2_655 2_655
N2 In1 C4 128.12(8) 2_655 .
N2 In1 N2 149.09(11) . 2_655
C1 N1 In1 135.89(18) . .
C4 N1 C1 124.6(2) . .
C4 N1 In1 97.45(17) . .
C4 N2 C6 122.3(2) . .
C4 N2 In1 90.50(16) . .
C6 N2 In1 144.31(19) . .

loop_
_geom_bond_atom_site_label_1
_geom_bond_atom_site_label_2
_geom_bond_distance
_geom_bond_site_symmetry_2
C1 H1 1.0000 .
C1 C2 1.527(4) .
C1 C3 1.524(4) .
C1 N1 1.458(3) .
C2 H2A 0.9800 .
C2 H2B 0.9800 .
C2 H2C 0.9800 .
C3 H3A 0.9800 .
C3 H3B 0.9800 .
C3 H3C 0.9800 .
C4 C5 1.499(4) .
C4 In1 2.693(3) .
C4 N1 1.332(3) .
C4 N2 1.324(3) .
C5 H5A 0.9800 .
C5 H5B 0.9800 .
C5 H5C 0.9800 .
C6 H6 1.0000 .
C6 C7 1.528(4) .
C6 C8 1.524(4) .
C6 N2 1.465(3) .
C7 H7A 0.9800 .
C7 H7B 0.9800 .
C7 H7C 0.9800 .
C8 H8A 0.9800 .
C8 H8B 0.9800 .
C8 H8C 0.9800 .
C9 H9A 0.9800 .
C9 H9B 0.9800 .
C9 H9C 0.9800 .
C9 In1 2.147(4) .
In1 C4 2.693(3) 2_655
In1 N1 2.174(2) 2_655
In1 N1 2.174(2) .
In1 N2 2.334(2) 2_655
In1 N2 2.334(2) .

loop_
_geom_torsion_atom_site_label_1
_geom_torsion_atom_site_label_2
_geom_torsion_atom_site_label_3
_geom_torsion_atom_site_label_4
_geom_torsion
C2 C1 N1 C4 -91.1(3)
C2 C1 N1 In1 68.3(3)
C3 C1 N1 C4 145.9(3)
C3 C1 N1 In1 -54.6(3)
C5 C4 N1 C1 -14.8(4)
C5 C4 N1 In1 179.5(2)
C5 C4 N2 C6 -14.5(4)
C5 C4 N2 In1 -179.5(2)
C7 C6 N2 C4 89.3(3)
C7 C6 N2 In1 -117.1(3)
C8 C6 N2 C4 -148.0(3)
C8 C6 N2 In1 5.6(4)
In1 C4 N1 C1 165.7(3)
In1 C4 N2 C6 165.0(3)
N1 C4 N2 C6 164.7(2)
N1 C4 N2 In1 -0.3(2)
N2 C4 N1 C1 166.1(2)
N2 C4 N1 In1 0.4(2)
